data_2312394
loop_
_publ_author_name
'Al-Mahamad, Lamia L G'
'Clegg, William'

_publ_section_title
;
 Synthesis and crystal structure of a silver(I) 6-methylmercaptopurine
 riboside complex.
;
_journal_coeditor_code VP3034
_journal_issue 3
_journal_name_full 'Acta crystallographica. Section C, Structural chemistry'
_journal_paper_doi 10.1107/S2053229624001670
_journal_volume 80
_journal_year 2024
_chemical_absolute_configuration ad
_chemical_formula_iupac '[Ag (N O3) (C11 H14 N4 O4 S1)2], 2.32H2 O'
_chemical_formula_moiety 'C22 H28 Ag N9 O11 S2, 2.32(H2 O)'
_chemical_formula_sum 'C22 H32.64 Ag N9 O13.32 S2'
_chemical_formula_weight 808.23
_chemical_name_systematic
;
Bis(6-methylmercaptopurine
riboside-\k<i>N</i>^7^)(nitrato-\k^2^<i>O</i>,<i>O</i>')silver(I) 2.32-hydrate
;
_space_group_crystal_system orthorhombic
_space_group_IT_number 20
_space_group_name_Hall 'C 2c 2'
_space_group_name_H-M_alt 'C 2 2 21'
_atom_sites_solution_hydrogens mixed
_atom_sites_solution_primary direct
_atom_sites_solution_secondary difmap
_audit_creation_method SHELXL-2019/3
_cell_angle_alpha 90
_cell_angle_beta 90
_cell_angle_gamma 90
_cell_formula_units_Z 4
_cell_length_a 4.8791(10)
_cell_length_b 22.049(5)
_cell_length_c 28.256(6)
_cell_measurement_reflns_used 9898
_cell_measurement_temperature 100(2)
_cell_measurement_theta_max 27.41
_cell_measurement_theta_min 2.27
_cell_volume 3039.8(11)
_computing_cell_refinement
;
APEX2 (Bruker, 2012)
;
_computing_data_collection
;
CrystalClear (Rigaku, 2015)
;
_computing_data_reduction
;
APEX2 (Bruker, 2012)
;
_computing_molecular_graphics
;
SHELXTL (Bruker, 2012)
;
_computing_publication_material
;
SHELXL2014 (Sheldrick, 2015<i>b</i>) and local programs
;
_computing_structure_refinement
;
SHELXL2019 (Sheldrick, 2015<i>b</i>)
;
_computing_structure_solution
;
SHELXT2014 (Sheldrick, 2015<i>a</i>)
;
_diffrn_ambient_temperature 100(2)
_diffrn_measured_fraction_theta_full 0.993
_diffrn_measured_fraction_theta_max 0.975
_diffrn_measurement_device_type 'Rigaku Saturn 724+ CCD on kappa diffractometer'
_diffrn_measurement_method 'wide-frame \w scans'
_diffrn_radiation_type synchrotron
_diffrn_radiation_wavelength 0.6889
_diffrn_reflns_av_R_equivalents 0.0445
_diffrn_reflns_av_unetI/netI 0.0425
_diffrn_reflns_limit_h_max 4
_diffrn_reflns_limit_h_min -6
_diffrn_reflns_limit_k_max 29
_diffrn_reflns_limit_k_min -29
_diffrn_reflns_limit_l_max 37
_diffrn_reflns_limit_l_min -37
_diffrn_reflns_number 14892
_diffrn_reflns_theta_full 24.415
_diffrn_reflns_theta_max 27.420
_diffrn_reflns_theta_min 1.922
_diffrn_source 'Diamond Light Source beamline I19'
_exptl_absorpt_coefficient_mu 0.817
_exptl_absorpt_correction_T_max 0.976
_exptl_absorpt_correction_T_min 0.734
_exptl_absorpt_correction_type multi-scan
_exptl_absorpt_process_details
;
(SADABS2016; Krause <i>et al.</i>,  2015)
;
_exptl_crystal_colour colourless
_exptl_crystal_density_diffrn 1.766
_exptl_crystal_density_method 'not measured'
_exptl_crystal_description needle
_exptl_crystal_F_000 1653
_exptl_crystal_size_max 0.060
_exptl_crystal_size_mid 0.020
_exptl_crystal_size_min 0.010
_refine_diff_density_max 0.617
_refine_diff_density_min -0.530
_refine_ls_abs_structure_details
;
Flack <i>x</i> determined using 1339 quotients [(I+)-(I-)]/[(I+)+(I-)]
(Parsons <i>et al.</i>,  2013)
;
_refine_ls_abs_structure_Flack 0.034(13)
_refine_ls_extinction_method none
_refine_ls_goodness_of_fit_ref 1.097
_refine_ls_hydrogen_treatment mixed
_refine_ls_matrix_type full
_refine_ls_number_parameters 245
_refine_ls_number_reflns 3672
_refine_ls_number_restraints 6
_refine_ls_restrained_S_all 1.096
_refine_ls_R_factor_all 0.0329
_refine_ls_R_factor_gt 0.0292
_refine_ls_shift/su_max 0.001
_refine_ls_shift/su_mean 0.000
_refine_ls_structure_factor_coef Fsqd
_refine_ls_weighting_details 'w=1/[\s^2^(Fo^2^)+(0.0364P)^2^+0.1330P] where P=(Fo^2^+2Fc^2^)/3'
_refine_ls_weighting_scheme calc
_refine_ls_wR_factor_gt 0.0671
_refine_ls_wR_factor_ref 0.0683
_reflns_number_gt 3410
_reflns_number_total 3672
_reflns_threshold_expression 'I > 2\s(I)'
_cod_data_source_file vp3034sup1.cif
_cod_data_source_block I
_cod_database_code 2312394
_shelx_space_group_comment
;
The symmetry employed for this shelxl refinement is uniquely defined
by the following loop, which should always be used as a source of
symmetry information in preference to the above space-group names.
They are only intended as comments.
;
_shelx_estimated_absorpt_t_min 0.953
_shelx_estimated_absorpt_t_max 0.992

loop_
_space_group_symop_operation_xyz
'x, y, z'
'-x, -y, z+1/2'
'-x, y, -z+1/2'
'x, -y, -z'
'x+1/2, y+1/2, z'
'-x+1/2, -y+1/2, z+1/2'
'-x+1/2, y+1/2, -z+1/2'
'x+1/2, -y+1/2, -z'

loop_
_atom_site_type_symbol
_atom_site_label
_atom_site_fract_x
_atom_site_fract_y
_atom_site_fract_z
_atom_site_U_iso_or_equiv
_atom_site_adp_type
_atom_site_calc_flag
_atom_site_occupancy
_atom_site_disorder_assembly
_atom_site_disorder_group
Ag Ag1 0.500000 0.48262(2) 0.250000 0.01830(11) Uani d 1 . .
N N1 0.4555(7) 0.62576(11) 0.39219(9) 0.0137(7) Uani d 1 . .
C C2 0.6321(8) 0.61247(15) 0.42763(11) 0.0141(7) Uani d 1 . .
H H2 0.625192 0.638377 0.454471 0.017 Uiso calc 1 . .
N N3 0.8149(7) 0.56747(12) 0.42956(9) 0.0138(6) Uani d 1 . .
C C4 0.8081(8) 0.53252(13) 0.39020(10) 0.0114(7) Uani d 1 . .
C C5 0.6400(7) 0.54124(13) 0.35099(11) 0.0112(7) Uani d 1 . .
C C6 0.4602(9) 0.59102(13) 0.35238(10) 0.0128(7) Uani d 1 . .
N N7 0.6944(7) 0.49620(11) 0.31771(9) 0.0132(6) Uani d 1 . .
C C8 0.8843(8) 0.46154(14) 0.33674(11) 0.0154(8) Uani d 1 . .
H H8 0.958394 0.426672 0.321696 0.019 Uiso calc 1 . .
N N9 0.9641(7) 0.48148(10) 0.38105(8) 0.0111(6) Uani d 1 . .
S S10 0.2470(2) 0.60662(4) 0.30433(3) 0.0168(2) Uani d 1 . .
C C11 0.0746(8) 0.67522(15) 0.32338(12) 0.0208(9) Uani d 1 . .
H H11A -0.052445 0.688637 0.298633 0.031 Uiso calc 1 . .
H H11B 0.210604 0.707039 0.329266 0.031 Uiso calc 1 . .
H H11C -0.027732 0.667085 0.352547 0.031 Uiso calc 1 . .
C C12 1.1592(8) 0.45314(14) 0.41483(11) 0.0127(7) Uani d 1 . .
H H12 1.290651 0.484284 0.426943 0.015 Uiso calc 1 . .
O O13 1.3034(6) 0.40653(10) 0.39125(8) 0.0143(5) Uani d 1 . .
C C14 1.2234(8) 0.34702(13) 0.41085(11) 0.0132(7) Uani d 1 . .
H H14 1.362906 0.333958 0.434694 0.016 Uiso calc 1 . .
C C15 0.9533(9) 0.35998(12) 0.43597(10) 0.0128(8) Uani d 1 . .
H H15 0.800478 0.361558 0.412424 0.015 Uiso calc 1 . .
C C16 1.0051(10) 0.42359(12) 0.45650(9) 0.0118(5) Uani d 1 . .
H H16 0.831291 0.445351 0.464463 0.014 Uiso calc 1 . .
C C17 1.2120(9) 0.30047(15) 0.37094(12) 0.0195(8) Uani d 1 . .
H H17A 1.387327 0.301301 0.353315 0.023 Uiso calc 1 . .
H H17B 1.190334 0.259462 0.384707 0.023 Uiso calc 1 . .
O O18 0.9923(9) 0.31172(10) 0.33897(8) 0.0271(6) Uani d 1 . .
H H18 1.062(5) 0.324(3) 0.3133(8) 0.07(2) Uiso d 1 . .
O O19 0.8890(6) 0.31806(10) 0.47253(9) 0.0179(6) Uani d 1 . .
H H19 0.833(10) 0.2851(13) 0.4618(17) 0.040(14) Uiso d 1 . .
O O20 1.1903(6) 0.42100(11) 0.49545(8) 0.0146(5) Uani d 1 . .
H H20 1.108(10) 0.425(2) 0.5211(11) 0.056(18) Uiso d 1 . .
N N21 0.500000 0.34498(18) 0.250000 0.0337(11) Uani d 1 . .
O O22 0.500000 0.28878(17) 0.250000 0.0609(15) Uani d 1 . .
O O23 0.2961(8) 0.37404(13) 0.26563(12) 0.0436(9) Uani d 1 . .
O O24 0.6331(6) 0.21756(11) 0.44335(9) 0.0216(6) Uani d 1 . .
H H24A 0.581(9) 0.1987(18) 0.4672(10) 0.031(13) Uiso d 1 . .
H H24B 0.732(9) 0.1935(17) 0.4280(15) 0.038(14) Uiso d 1 . .
O O25 1.037(7) 0.2439(7) 0.2636(6) 0.036(8) Uani d 0.157(9) A -1

loop_
_atom_site_aniso_label
_atom_site_aniso_U_11
_atom_site_aniso_U_22
_atom_site_aniso_U_33
_atom_site_aniso_U_12
_atom_site_aniso_U_13
_atom_site_aniso_U_23
Ag1 0.0257(2) 0.01947(16) 0.00969(14) 0.000 -0.00389(19) 0.000
N1 0.015(2) 0.0129(10) 0.0133(10) 0.0015(12) 0.0001(12) -0.0016(9)
C2 0.016(2) 0.0154(14) 0.0107(13) -0.0020(13) 0.0014(13) -0.0019(11)
N3 0.0176(19) 0.0148(12) 0.0090(11) -0.0019(12) -0.0012(11) -0.0013(9)
C4 0.012(2) 0.0121(13) 0.0097(12) -0.0008(12) 0.0007(13) 0.0002(10)
C5 0.011(2) 0.0126(13) 0.0102(13) -0.0020(12) 0.0005(12) 0.0022(11)
C6 0.014(2) 0.0139(12) 0.0106(11) -0.0027(13) 0.0009(14) 0.0017(9)
N7 0.0166(18) 0.0135(12) 0.0093(11) 0.0003(11) -0.0021(11) 0.0014(9)
C8 0.024(2) 0.0112(13) 0.0110(13) 0.0022(13) -0.0006(13) -0.0011(11)
N9 0.0140(18) 0.0106(10) 0.0088(9) 0.0017(14) -0.0016(11) 0.0007(8)
S10 0.0210(6) 0.0186(4) 0.0109(3) 0.0053(3) -0.0029(3) 0.0005(3)
C11 0.025(3) 0.0178(15) 0.0201(15) 0.0101(14) -0.0021(14) 0.0024(12)
C12 0.011(2) 0.0145(14) 0.0121(13) 0.0007(13) -0.0014(13) 0.0012(11)
O13 0.0152(15) 0.0129(10) 0.0147(10) 0.0010(9) 0.0048(10) 0.0033(8)
C14 0.013(2) 0.0127(13) 0.0139(13) 0.0015(13) 0.0007(14) 0.0018(11)
C15 0.015(3) 0.0129(12) 0.0109(12) -0.0016(13) 0.0010(14) 0.0020(9)
C16 0.0104(17) 0.0154(11) 0.0095(10) 0.0032(17) -0.0017(18) 0.0004(9)
C17 0.024(2) 0.0161(14) 0.0181(15) 0.0030(14) 0.0033(16) -0.0015(12)
O18 0.0317(17) 0.0296(11) 0.0199(10) -0.0023(17) -0.0077(17) -0.0008(9)
O19 0.0259(16) 0.0130(11) 0.0148(10) -0.0049(9) 0.0024(10) 0.0051(9)
O20 0.0145(15) 0.0198(11) 0.0096(10) 0.0005(10) -0.0025(10) 0.0000(8)
N21 0.053(4) 0.0209(18) 0.028(2) 0.000 0.000(4) 0.000
O22 0.095(4) 0.0182(17) 0.070(3) 0.000 -0.028(5) 0.000
O23 0.051(3) 0.0278(14) 0.052(2) -0.0067(15) 0.0118(17) -0.0023(13)
O24 0.0278(18) 0.0165(11) 0.0205(12) 0.0033(11) 0.0021(12) -0.0015(10)
O25 0.05(2) 0.024(8) 0.039(11) 0.002(10) 0.006(13) -0.007(6)

loop_
_atom_type_symbol
_atom_type_description
_atom_type_scat_dispersion_real
_atom_type_scat_dispersion_imag
_atom_type_scat_source
C C 0.0030 0.0010 'International Tables Vol C Tables 4.2.6.8 and 6.1.1.4'
H H 0.0000 0.0000 'International Tables Vol C Tables 4.2.6.8 and 6.1.1.4'
N N 0.0060 0.0030 'International Tables Vol C Tables 4.2.6.8 and 6.1.1.4'
O O 0.0110 0.0060 'International Tables Vol C Tables 4.2.6.8 and 6.1.1.4'
S S 0.1180 0.1170 'International Tables Vol C Tables 4.2.6.8 and 6.1.1.4'
Ag Ag -0.9460 1.0390 'International Tables Vol C Tables 4.2.6.8 and 6.1.1.4'

loop_
_geom_angle_atom_site_label_1
_geom_angle_atom_site_label_2
_geom_angle_atom_site_label_3
_geom_angle_site_symmetry_1
_geom_angle_site_symmetry_3
_geom_angle
_geom_angle_publ_flag
N7 Ag1 N7 . 3_655 164.03(13) yes
N7 Ag1 O23 . . 98.27(10) yes
N7 Ag1 O23 3_655 . 96.26(10) yes
N7 Ag1 O23 . 3_655 96.26(10) ?
N7 Ag1 O23 3_655 3_655 98.27(10) ?
O23 Ag1 O23 . 3_655 48.91(16) yes
C2 N1 C6 . . 118.6(3) ?
N1 C2 H2 . . 116.0 ?
N1 C2 N3 . . 128.1(3) ?
H2 C2 N3 . . 116.0 ?
C2 N3 C4 . . 111.9(3) ?
N3 C4 C5 . . 126.1(3) ?
N3 C4 N9 . . 127.1(3) ?
C5 C4 N9 . . 106.7(3) ?
C4 C5 C6 . . 117.0(3) ?
C4 C5 N7 . . 109.1(3) ?
C6 C5 N7 . . 134.0(3) ?
N1 C6 C5 . . 118.2(3) ?
N1 C6 S10 . . 121.5(3) ?
C5 C6 S10 . . 120.3(2) ?
Ag1 N7 C5 . . 127.9(2) ?
Ag1 N7 C8 . . 126.3(2) ?
C5 N7 C8 . . 105.8(3) ?
N7 C8 H8 . . 123.7 ?
N7 C8 N9 . . 112.6(3) ?
H8 C8 N9 . . 123.7 ?
C4 N9 C8 . . 105.8(3) ?
C4 N9 C12 . . 125.1(2) ?
C8 N9 C12 . . 128.9(3) ?
C6 S10 C11 . . 102.13(16) ?
S10 C11 H11A . . 109.5 ?
S10 C11 H11B . . 109.5 ?
S10 C11 H11C . . 109.5 ?
H11A C11 H11B . . 109.5 ?
H11A C11 H11C . . 109.5 ?
H11B C11 H11C . . 109.5 ?
N9 C12 H12 . . 110.0 ?
N9 C12 O13 . . 108.8(2) ?
N9 C12 C16 . . 110.9(3) ?
H12 C12 O13 . . 110.0 ?
H12 C12 C16 . . 110.0 ?
O13 C12 C16 . . 107.2(2) ?
C12 O13 C14 . . 109.8(2) ?
O13 C14 H14 . . 109.2 ?
O13 C14 C15 . . 103.7(2) ?
O13 C14 C17 . . 109.3(2) ?
H14 C14 C15 . . 109.2 ?
H14 C14 C17 . . 109.2 ?
C15 C14 C17 . . 116.0(3) ?
C14 C15 H15 . . 110.0 ?
C14 C15 C16 . . 101.8(3) ?
C14 C15 O19 . . 114.0(3) ?
H15 C15 C16 . . 110.0 ?
H15 C15 O19 . . 110.0 ?
C16 C15 O19 . . 110.8(2) ?
C12 C16 C15 . . 100.2(2) ?
C12 C16 H16 . . 112.5 ?
C12 C16 O20 . . 107.3(3) ?
C15 C16 H16 . . 112.5 ?
C15 C16 O20 . . 111.0(2) ?
H16 C16 O20 . . 112.5 ?
C14 C17 H17A . . 109.1 ?
C14 C17 H17B . . 109.1 ?
C14 C17 O18 . . 112.3(3) ?
H17A C17 H17B . . 107.9 ?
H17A C17 O18 . . 109.1 ?
H17B C17 O18 . . 109.1 ?
C17 O18 H18 . . 107.2(16) ?
C15 O19 H19 . . 112(4) ?
C16 O20 H20 . . 111(4) ?
O22 N21 O23 . . 120.5(2) ?
O22 N21 O23 . 3_655 120.5(2) ?
O23 N21 O23 . 3_655 119.0(4) ?
Ag1 O23 N21 . . 96.0(2) ?
H24A O24 H24B . . 106(4) ?

loop_
_geom_bond_atom_site_label_1
_geom_bond_atom_site_label_2
_geom_bond_site_symmetry_2
_geom_bond_distance
_geom_bond_publ_flag
Ag1 N7 . 2.156(3) yes
Ag1 N7 3_655 2.156(3) ?
Ag1 O23 . 2.630(3) yes
Ag1 O23 3_655 2.630(3) ?
N1 C2 . 1.353(4) ?
N1 C6 . 1.361(4) ?
C2 H2 . 0.950 ?
C2 N3 . 1.335(5) ?
N3 C4 . 1.353(4) ?
C4 C5 . 1.392(5) ?
C4 N9 . 1.383(4) ?
C5 C6 . 1.406(5) ?
C5 N7 . 1.393(4) ?
C6 S10 . 1.745(4) ?
N7 C8 . 1.316(4) ?
C8 H8 . 0.950 ?
C8 N9 . 1.383(4) ?
N9 C12 . 1.486(4) ?
S10 C11 . 1.813(3) ?
C11 H11A . 0.980 ?
C11 H11B . 0.980 ?
C11 H11C . 0.980 ?
C12 H12 . 1.000 ?
C12 O13 . 1.412(4) ?
C12 C16 . 1.541(4) ?
O13 C14 . 1.477(4) ?
C14 H14 . 1.000 ?
C14 C15 . 1.524(5) ?
C14 C17 . 1.526(4) ?
C15 H15 . 1.000 ?
C15 C16 . 1.539(4) ?
C15 O19 . 1.421(3) ?
C16 H16 . 1.000 ?
C16 O20 . 1.425(4) ?
C17 H17A . 0.990 ?
C17 H17B . 0.990 ?
C17 O18 . 1.424(5) ?
O18 H18 . 0.846(14) ?
O19 H19 . 0.834(14) ?
O20 H20 . 0.835(14) ?
N21 O22 . 1.239(5) ?
N21 O23 . 1.263(4) ?
N21 O23 3_655 1.263(4) ?
O24 H24A . 0.832(13) ?
O24 H24B . 0.839(14) ?

loop_
_geom_hbond_atom_site_label_D
_geom_hbond_atom_site_label_H
_geom_hbond_atom_site_label_A
_geom_hbond_site_symmetry_A
_geom_hbond_distance_DH
_geom_hbond_distance_HA
_geom_hbond_distance_DA
_geom_hbond_angle_DHA
_geom_hbond_publ_flag
O18 H18 O23 1_655 0.846(14) 2.08(2) 2.895(4) 161(5) yes
O19 H19 O24 . 0.834(14) 1.855(18) 2.674(4) 167(5) yes
O20 H20 N3 4_566 0.835(14) 2.00(2) 2.812(4) 163(5) yes
O24 H24A O19 8_456 0.832(13) 1.98(2) 2.772(4) 159(4) yes
O24 H24B N1 5_545 0.839(14) 2.107(15) 2.943(4) 174(5) yes

loop_
_geom_torsion_atom_site_label_1
_geom_torsion_atom_site_label_2
_geom_torsion_atom_site_label_3
_geom_torsion_atom_site_label_4
_geom_torsion_site_symmetry_1
_geom_torsion_site_symmetry_2
_geom_torsion_site_symmetry_3
_geom_torsion_site_symmetry_4
_geom_torsion
_geom_torsion_publ_flag
C6 N1 C2 N3 . . . . -1.4(5) ?
N1 C2 N3 C4 . . . . -0.8(5) ?
C2 N3 C4 C5 . . . . 1.5(5) ?
C2 N3 C4 N9 . . . . -178.3(3) ?
N3 C4 C5 C6 . . . . 0.0(5) ?
N3 C4 C5 N7 . . . . 179.6(3) ?
N9 C4 C5 C6 . . . . 179.8(3) ?
N9 C4 C5 N7 . . . . -0.6(4) ?
C2 N1 C6 C5 . . . . 2.9(5) ?
C2 N1 C6 S10 . . . . -177.9(3) ?
C4 C5 C6 N1 . . . . -2.3(5) ?
C4 C5 C6 S10 . . . . 178.6(3) ?
N7 C5 C6 N1 . . . . 178.3(3) ?
N7 C5 C6 S10 . . . . -0.9(6) ?
C4 C5 N7 Ag1 . . . . 178.6(2) ?
C4 C5 N7 C8 . . . . 0.9(4) ?
C6 C5 N7 Ag1 . . . . -1.8(6) ?
C6 C5 N7 C8 . . . . -179.6(4) ?
Ag1 N7 C8 N9 . . . . -178.7(2) ?
C5 N7 C8 N9 . . . . -0.9(4) ?
N7 C8 N9 C4 . . . . 0.5(4) ?
N7 C8 N9 C12 . . . . 176.1(3) ?
N3 C4 N9 C8 . . . . 179.9(3) ?
N3 C4 N9 C12 . . . . 4.1(5) ?
C5 C4 N9 C8 . . . . 0.1(3) ?
C5 C4 N9 C12 . . . . -175.7(3) ?
N1 C6 S10 C11 . . . . 3.1(3) ?
C5 C6 S10 C11 . . . . -177.8(3) ?
C4 N9 C12 O13 . . . . -173.2(3) ?
C4 N9 C12 C16 . . . . 69.2(4) ?
C8 N9 C12 O13 . . . . 12.0(5) ?
C8 N9 C12 C16 . . . . -105.7(4) ?
N9 C12 O13 C14 . . . . -112.2(3) ?
C16 C12 O13 C14 . . . . 7.7(4) ?
C12 O13 C14 C15 . . . . 18.6(3) ?
C12 O13 C14 C17 . . . . 142.9(3) ?
O13 C14 C15 C16 . . . . -36.9(3) ?
O13 C14 C15 O19 . . . . -156.3(3) ?
C17 C14 C15 C16 . . . . -156.7(3) ?
C17 C14 C15 O19 . . . . 83.9(3) ?
C14 C15 C16 C12 . . . . 40.3(3) ?
C14 C15 C16 O20 . . . . -72.9(3) ?
O19 C15 C16 C12 . . . . 161.9(3) ?
O19 C15 C16 O20 . . . . 48.8(5) ?
N9 C12 C16 C15 . . . . 88.3(3) ?
N9 C12 C16 O20 . . . . -155.7(2) ?
O13 C12 C16 C15 . . . . -30.3(4) ?
O13 C12 C16 O20 . . . . 85.7(3) ?
O13 C14 C17 O18 . . . . -68.6(4) ?
C15 C14 C17 O18 . . . . 48.2(4) ?
O22 N21 O23 Ag1 . . . . 180.000000 ?
O23 N21 O23 Ag1 3_655 . . . 0.000000 ?

_cod_database_fobs_code 2312394
